data_4325067
loop_
_publ_author_name
'Ross S. Forgan'
'Benjamin D. Roach'
'Peter A. Wood'
'Fraser J. White'
'John Campbell'
'David K. Henderson'
'Eduardo Kamenetzky'
'Fiona E. McAllister'
'Simon Parsons'
'Elna Pidcock'
'Patricia Richardson'
'Ronald M. Swart'
'Peter A. Tasker'

_publ_contact_author_email f.j.white@sms.ed.ac.uk
_publ_contact_author_name 'Fraser J. White'
_publ_section_title
;
 Using the Outer Coordination Sphere to Tune the Strength of Metal
 Extractants
;
_journal_name_full 'Inorganic Chemistry'
_journal_page_first 4515
_journal_page_last 4522
_journal_paper_doi 10.1021/ic200154y
_journal_volume 50
_journal_year 2011
_chemical_compound_source 'Ross Forgan'
_chemical_formula_moiety 'C24 H32 Cu N2 O6'
_chemical_formula_sum 'C24 H32 Cu N2 O6'
_chemical_formula_weight 508.06
_space_group_IT_number 14
_symmetry_cell_setting monoclinic
_symmetry_Int_Tables_number 14
_symmetry_space_group_name_Hall '-P 2ybc'
_symmetry_space_group_name_H-M 'P 1 21/c 1'
_atom_sites_solution_hydrogens geom
_atom_sites_solution_primary direct
_atom_sites_solution_secondary difmap
_audit_creation_method SHELXL-97
_cell_angle_alpha 90.00
_cell_angle_beta 96.641(3)
_cell_angle_gamma 90.00
_cell_formula_units_Z 4
_cell_length_a 17.7657(9)
_cell_length_b 20.8218(11)
_cell_length_c 6.5914(4)
_cell_measurement_reflns_used 7444
_cell_measurement_temperature 150(2)
_cell_measurement_theta_max 28.5795
_cell_measurement_theta_min 2.2715
_cell_volume 2421.9(2)
_computing_cell_refinement Saint
_computing_data_reduction Saint
_computing_molecular_graphics Shelxp
_computing_publication_material 'Platon, encifer'
_computing_structure_refinement 'SHELXL-97 (Sheldrick, 1997)'
_computing_structure_solution 'Shelxs Sheldrick'
_diffrn_ambient_temperature 150(2)
_diffrn_measured_fraction_theta_full 0.998
_diffrn_measured_fraction_theta_max 0.933
_diffrn_measurement_device_type 'Bruker Smart Apex CCD'
_diffrn_measurement_method 'Sphere (omega scans)'
_diffrn_radiation_monochromator graphite
_diffrn_radiation_type MoK\a
_diffrn_radiation_wavelength 0.71073
_diffrn_reflns_av_R_equivalents 0.0527
_diffrn_reflns_av_sigmaI/netI 0.0491
_diffrn_reflns_limit_h_max 23
_diffrn_reflns_limit_h_min -23
_diffrn_reflns_limit_k_max 26
_diffrn_reflns_limit_k_min -27
_diffrn_reflns_limit_l_max 8
_diffrn_reflns_limit_l_min -8
_diffrn_reflns_number 27457
_diffrn_reflns_theta_full 27.51
_diffrn_reflns_theta_max 28.86
_diffrn_reflns_theta_min 1.51
_diffrn_source 'fine-focus sealed tube'
_exptl_absorpt_coefficient_mu 0.943
_exptl_absorpt_correction_T_max 0.8875
_exptl_absorpt_correction_T_min 0.7590
_exptl_absorpt_correction_type multi-scan
_exptl_absorpt_process_details 'SADABS 2007/2'
_exptl_crystal_colour 'pale brown'
_exptl_crystal_density_diffrn 1.393
_exptl_crystal_description needle
_exptl_crystal_F_000 1068
_exptl_crystal_recrystallization_method 'Evaporation of DCM/Hexane solution'
_exptl_crystal_size_max 0.21
_exptl_crystal_size_mid 0.16
_exptl_crystal_size_min 0.13
_refine_diff_density_max 0.827
_refine_diff_density_min -0.865
_refine_diff_density_rms 0.108
_refine_ls_extinction_method none
_refine_ls_goodness_of_fit_ref 1.221
_refine_ls_hydrogen_treatment mixed
_refine_ls_matrix_type full
_refine_ls_number_parameters 304
_refine_ls_number_reflns 5917
_refine_ls_number_restraints 2
_refine_ls_restrained_S_all 1.220
_refine_ls_R_factor_all 0.0860
_refine_ls_R_factor_gt 0.0734
_refine_ls_shift/su_max 0.000
_refine_ls_shift/su_mean 0.000
_refine_ls_structure_factor_coef Fsqd
_refine_ls_weighting_details 'calc w=1/[\s^2^(Fo^2^)+(0.0274P)^2^+7.4974P] where P=(Fo^2^+2Fc^2^)/3'
_refine_ls_weighting_scheme calc
_refine_ls_wR_factor_gt 0.1438
_refine_ls_wR_factor_ref 0.1537
_reflns_number_gt 5363
_reflns_number_total 5917
_reflns_threshold_expression >2sigma(I)
_cod_data_source_file ic200154y_si_003_16.cif
_cod_data_source_block pt7033
_cod_original_sg_symbol_H-M 'P 21/c'
_cod_database_code 4325067

loop_
_symmetry_equiv_pos_as_xyz
'x, y, z'
'-x, y+1/2, -z+1/2'
'-x, -y, -z'
'x, -y-1/2, z-1/2'

loop_
_atom_site_label
_atom_site_type_symbol
_atom_site_fract_x
_atom_site_fract_y
_atom_site_fract_z
_atom_site_U_iso_or_equiv
_atom_site_adp_type
_atom_site_occupancy
_atom_site_symmetry_multiplicity
_atom_site_calc_flag
_atom_site_refinement_flags
Cu1 Cu 0.04601(2) 0.25532(2) 0.02671(7) 0.01778(13) Uani 1 1 d .
O1A O 0.10127(15) 0.33076(12) 0.0022(4) 0.0241(6) Uani 1 1 d .
C1A C 0.1746(2) 0.33724(18) -0.0030(6) 0.0209(7) Uani 1 1 d .
O2A O 0.12669(16) 0.13554(12) 0.0246(4) 0.0255(6) Uani 1 1 d D
H2A H 0.0817(11) 0.128(2) 0.043(8) 0.038 Uiso 1 1 d D
N2A N 0.13584(18) 0.20188(14) 0.0203(5) 0.0207(6) Uani 1 1 d .
C2A C 0.2274(2) 0.28694(18) 0.0147(5) 0.0196(7) Uani 1 1 d .
C3A C 0.3056(2) 0.29941(18) 0.0096(6) 0.0232(8) Uani 1 1 d .
H3A H 0.3405 0.2647 0.0267 0.028 Uiso 1 1 calc R
C4A C 0.3323(2) 0.36019(19) -0.0194(6) 0.0238(8) Uani 1 1 d .
C5A C 0.2787(2) 0.41056(18) -0.0454(6) 0.0241(8) Uani 1 1 d .
H5A H 0.2956 0.4529 -0.0686 0.029 Uiso 1 1 calc R
C6A C 0.2029(2) 0.39986(18) -0.0380(6) 0.0227(8) Uani 1 1 d .
C21A C 0.2045(2) 0.22026(18) 0.0261(6) 0.0219(8) Uani 1 1 d .
H21A H 0.2430 0.1884 0.0386 0.026 Uiso 1 1 calc R
C41A C 0.4164(2) 0.3755(2) -0.0325(7) 0.0312(9) Uani 1 1 d .
C42A C 0.4430(3) 0.4287(3) 0.1203(10) 0.0528(14) Uani 1 1 d .
H42A H 0.4382 0.4139 0.2594 0.079 Uiso 1 1 calc R
H42B H 0.4116 0.4671 0.0908 0.079 Uiso 1 1 calc R
H42C H 0.4960 0.4392 0.1084 0.079 Uiso 1 1 calc R
C43A C 0.4670(2) 0.3171(2) 0.0156(9) 0.0440(13) Uani 1 1 d .
H43A H 0.4627 0.3025 0.1551 0.066 Uiso 1 1 calc R
H43B H 0.5198 0.3287 0.0034 0.066 Uiso 1 1 calc R
H43C H 0.4512 0.2825 -0.0809 0.066 Uiso 1 1 calc R
C44A C 0.4247(3) 0.3982(3) -0.2502(8) 0.0481(13) Uani 1 1 d .
H44A H 0.4082 0.3640 -0.3474 0.072 Uiso 1 1 calc R
H44B H 0.4779 0.4087 -0.2608 0.072 Uiso 1 1 calc R
H44C H 0.3934 0.4365 -0.2814 0.072 Uiso 1 1 calc R
O61A O 0.14734(15) 0.44618(13) -0.0687(4) 0.0266(6) Uani 1 1 d .
C62A C 0.1668(2) 0.5037(2) -0.1536(7) 0.0342(10) Uani 1 1 d .
H62A H 0.1228 0.5325 -0.1672 0.051 Uiso 1 1 calc R
H62B H 0.1828 0.4957 -0.2887 0.051 Uiso 1 1 calc R
H62C H 0.2084 0.5237 -0.0652 0.051 Uiso 1 1 calc R
O1B O -0.00890(14) 0.17933(12) 0.0482(4) 0.0240(6) Uani 1 1 d .
C1B C -0.0820(2) 0.17194(18) 0.0564(5) 0.0192(7) Uani 1 1 d .
O2B O -0.03508(16) 0.37404(13) 0.0383(5) 0.0282(6) Uani 1 1 d D
H2B H 0.0110(9) 0.376(2) 0.023(8) 0.042 Uiso 1 1 d D
N2B N -0.04397(17) 0.30752(14) 0.0402(5) 0.0197(6) Uani 1 1 d .
C2B C -0.1352(2) 0.22208(18) 0.0480(6) 0.0202(7) Uani 1 1 d .
C3B C -0.2126(2) 0.20864(18) 0.0569(6) 0.0227(8) Uani 1 1 d .
H3B H -0.2479 0.2431 0.0468 0.027 Uiso 1 1 calc R
C4B C -0.2384(2) 0.14705(19) 0.0796(6) 0.0223(8) Uani 1 1 d .
C5B C -0.1842(2) 0.09697(18) 0.0971(6) 0.0230(8) Uani 1 1 d .
H5B H -0.2003 0.0543 0.1192 0.028 Uiso 1 1 calc R
C6B C -0.1087(2) 0.10852(17) 0.0829(6) 0.0209(7) Uani 1 1 d .
C21B C -0.1125(2) 0.28881(18) 0.0416(6) 0.0208(7) Uani 1 1 d .
H21B H -0.1509 0.3207 0.0381 0.025 Uiso 1 1 calc R
C41B C -0.3221(2) 0.13031(19) 0.0932(6) 0.0266(8) Uani 1 1 d .
C42B C -0.3477(3) 0.0760(3) -0.0542(10) 0.0630(18) Uani 1 1 d .
H42D H -0.3148 0.0386 -0.0241 0.095 Uiso 1 1 calc R
H42E H -0.3446 0.0901 -0.1947 0.095 Uiso 1 1 calc R
H42F H -0.4001 0.0643 -0.0383 0.095 Uiso 1 1 calc R
C43B C -0.3307(3) 0.1092(3) 0.3121(8) 0.0498(14) Uani 1 1 d .
H43D H -0.3151 0.1443 0.4067 0.075 Uiso 1 1 calc R
H43E H -0.2989 0.0715 0.3473 0.075 Uiso 1 1 calc R
H43F H -0.3838 0.0984 0.3224 0.075 Uiso 1 1 calc R
C44B C -0.3742(3) 0.1874(3) 0.0443(10) 0.0497(14) Uani 1 1 d .
H44D H -0.3590 0.2226 0.1389 0.074 Uiso 1 1 calc R
H44E H -0.4265 0.1748 0.0585 0.074 Uiso 1 1 calc R
H44F H -0.3708 0.2015 -0.0961 0.074 Uiso 1 1 calc R
O61B O -0.05337(15) 0.06257(13) 0.0940(4) 0.0262(6) Uani 1 1 d .
C62B C -0.0678(2) 0.00369(19) 0.1874(7) 0.0330(10) Uani 1 1 d .
H62D H -0.0238 -0.0246 0.1864 0.049 Uiso 1 1 calc R
H62E H -0.1123 -0.0167 0.1120 0.049 Uiso 1 1 calc R
H62F H -0.0775 0.0114 0.3287 0.049 Uiso 1 1 calc R

loop_
_atom_site_aniso_label
_atom_site_aniso_U_11
_atom_site_aniso_U_22
_atom_site_aniso_U_33
_atom_site_aniso_U_23
_atom_site_aniso_U_13
_atom_site_aniso_U_12
Cu1 0.0171(2) 0.0169(2) 0.0198(2) 0.00019(17) 0.00377(16) -0.00164(17)
O1A 0.0196(13) 0.0207(13) 0.0327(15) 0.0006(11) 0.0054(11) -0.0024(10)
C1A 0.0202(18) 0.0225(18) 0.0202(18) -0.0015(14) 0.0033(14) -0.0023(14)
O2A 0.0245(15) 0.0167(13) 0.0362(16) 0.0005(11) 0.0066(12) -0.0042(11)
N2A 0.0245(16) 0.0169(14) 0.0208(15) 0.0021(12) 0.0031(13) -0.0018(12)
C2A 0.0188(18) 0.0234(18) 0.0164(17) 0.0002(13) 0.0013(14) -0.0017(14)
C3A 0.0192(18) 0.0242(19) 0.0254(19) 0.0015(15) -0.0012(15) 0.0030(15)
C4A 0.0174(18) 0.0256(19) 0.028(2) 0.0009(15) 0.0006(15) -0.0020(15)
C5A 0.0217(19) 0.0201(18) 0.030(2) 0.0016(15) 0.0021(15) -0.0039(15)
C6A 0.0236(19) 0.0199(18) 0.0256(19) 0.0000(14) 0.0065(15) -0.0005(15)
C21A 0.0204(18) 0.0183(17) 0.0275(19) -0.0004(14) 0.0044(15) 0.0009(14)
C41A 0.020(2) 0.030(2) 0.043(3) 0.0057(18) 0.0012(18) -0.0048(17)
C42A 0.029(3) 0.051(3) 0.076(4) -0.008(3) -0.003(3) -0.014(2)
C43A 0.018(2) 0.040(3) 0.073(4) 0.017(2) 0.002(2) -0.0024(19)
C44A 0.029(2) 0.066(4) 0.051(3) 0.022(3) 0.012(2) 0.003(2)
O61A 0.0200(14) 0.0259(14) 0.0354(16) -0.0024(12) 0.0097(12) 0.0007(11)
C62A 0.026(2) 0.036(2) 0.041(3) 0.0063(19) 0.0031(19) 0.0053(18)
O1B 0.0174(13) 0.0196(13) 0.0353(15) 0.0028(11) 0.0050(11) -0.0015(10)
C1B 0.0177(17) 0.0239(18) 0.0162(17) -0.0016(13) 0.0023(13) -0.0050(14)
O2B 0.0228(14) 0.0180(13) 0.0440(17) 0.0027(12) 0.0049(13) -0.0018(11)
N2B 0.0200(16) 0.0175(14) 0.0218(15) 0.0019(12) 0.0022(12) -0.0010(12)
C2B 0.0156(17) 0.0232(18) 0.0214(18) -0.0026(14) 0.0003(14) -0.0012(14)
C3B 0.0198(18) 0.0238(19) 0.0239(19) 0.0018(15) -0.0008(15) 0.0016(15)
C4B 0.0189(18) 0.0267(19) 0.0214(18) -0.0003(15) 0.0024(14) -0.0015(15)
C5B 0.0224(19) 0.0214(18) 0.0258(19) -0.0010(15) 0.0050(15) -0.0055(15)
C6B 0.0208(18) 0.0199(17) 0.0225(18) -0.0029(14) 0.0048(15) -0.0021(14)
C21B 0.0172(18) 0.0211(18) 0.0242(19) 0.0065(14) 0.0026(14) 0.0041(14)
C41B 0.0187(19) 0.027(2) 0.034(2) -0.0018(16) 0.0039(16) -0.0010(15)
C42B 0.028(3) 0.071(4) 0.089(5) -0.037(4) 0.005(3) -0.014(3)
C43B 0.025(2) 0.073(4) 0.053(3) 0.022(3) 0.011(2) -0.001(2)
C44B 0.020(2) 0.048(3) 0.081(4) 0.020(3) 0.008(2) 0.002(2)
O61B 0.0210(14) 0.0220(13) 0.0377(16) -0.0019(11) 0.0124(12) -0.0006(11)
C62B 0.030(2) 0.025(2) 0.047(3) 0.0081(18) 0.0148(19) 0.0057(17)

loop_
_atom_type_symbol
_atom_type_description
_atom_type_scat_dispersion_real
_atom_type_scat_dispersion_imag
_atom_type_scat_source
C C 0.0033 0.0016 'International Tables Vol C Tables 4.2.6.8 and 6.1.1.4'
H H 0.0000 0.0000 'International Tables Vol C Tables 4.2.6.8 and 6.1.1.4'
N N 0.0061 0.0033 'International Tables Vol C Tables 4.2.6.8 and 6.1.1.4'
O O 0.0106 0.0060 'International Tables Vol C Tables 4.2.6.8 and 6.1.1.4'
Cu Cu 0.3201 1.2651 'International Tables Vol C Tables 4.2.6.8 and 6.1.1.4'

loop_
_geom_angle_atom_site_label_1
_geom_angle_atom_site_label_2
_geom_angle_atom_site_label_3
_geom_angle
O1A Cu1 O1B 179.26(12)
O1A Cu1 N2B 88.68(12)
O1B Cu1 N2B 91.76(12)
O1A Cu1 N2A 92.20(12)
O1B Cu1 N2A 87.38(12)
N2B Cu1 N2A 178.43(13)
C1A O1A Cu1 128.4(2)
O1A C1A C2A 125.3(3)
O1A C1A C6A 117.8(3)
C2A C1A C6A 116.8(3)
N2A O2A H2A 108(3)
C21A N2A O2A 114.3(3)
C21A N2A Cu1 127.7(3)
O2A N2A Cu1 117.9(2)
C1A C2A C3A 120.6(3)
C1A C2A C21A 122.0(3)
C3A C2A C21A 117.3(3)
C4A C3A C2A 121.9(4)
C4A C3A H3A 119.1
C2A C3A H3A 119.1
C3A C4A C5A 117.5(3)
C3A C4A C41A 123.5(4)
C5A C4A C41A 119.0(3)
C6A C5A C4A 121.7(4)
C6A C5A H5A 119.1
C4A C5A H5A 119.1
C5A C6A O61A 124.8(3)
C5A C6A C1A 121.3(3)
O61A C6A C1A 113.9(3)
N2A C21A C2A 124.0(3)
N2A C21A H21A 118.0
C2A C21A H21A 118.0
C43A C41A C44A 108.8(4)
C43A C41A C42A 108.1(4)
C44A C41A C42A 109.6(4)
C43A C41A C4A 112.1(3)
C44A C41A C4A 108.4(4)
C42A C41A C4A 109.8(4)
C41A C42A H42A 109.5
C41A C42A H42B 109.5
H42A C42A H42B 109.5
C41A C42A H42C 109.5
H42A C42A H42C 109.5
H42B C42A H42C 109.5
C41A C43A H43A 109.5
C41A C43A H43B 109.5
H43A C43A H43B 109.5
C41A C43A H43C 109.5
H43A C43A H43C 109.5
H43B C43A H43C 109.5
C41A C44A H44A 109.5
C41A C44A H44B 109.5
H44A C44A H44B 109.5
C41A C44A H44C 109.5
H44A C44A H44C 109.5
H44B C44A H44C 109.5
C6A O61A C62A 117.3(3)
O61A C62A H62A 109.5
O61A C62A H62B 109.5
H62A C62A H62B 109.5
O61A C62A H62C 109.5
H62A C62A H62C 109.5
H62B C62A H62C 109.5
C1B O1B Cu1 128.9(2)
O1B C1B C2B 125.1(3)
O1B C1B C6B 117.3(3)
C2B C1B C6B 117.5(3)
N2B O2B H2B 100(4)
C21B N2B O2B 114.3(3)
C21B N2B Cu1 128.2(3)
O2B N2B Cu1 117.4(2)
C1B C2B C3B 120.4(3)
C1B C2B C21B 121.7(3)
C3B C2B C21B 117.9(3)
C4B C3B C2B 121.8(4)
C4B C3B H3B 119.1
C2B C3B H3B 119.1
C3B C4B C5B 117.7(3)
C3B C4B C41B 123.5(3)
C5B C4B C41B 118.7(3)
C6B C5B C4B 121.6(3)
C6B C5B H5B 119.2
C4B C5B H5B 119.2
O61B C6B C5B 125.0(3)
O61B C6B C1B 114.1(3)
C5B C6B C1B 120.8(3)
N2B C21B C2B 124.1(3)
N2B C21B H21B 117.9
C2B C21B H21B 117.9
C44B C41B C42B 108.4(4)
C44B C41B C43B 107.4(4)
C42B C41B C43B 109.4(4)
C44B C41B C4B 112.4(3)
C42B C41B C4B 110.5(3)
C43B C41B C4B 108.8(3)
C41B C42B H42D 109.5
C41B C42B H42E 109.5
H42D C42B H42E 109.5
C41B C42B H42F 109.5
H42D C42B H42F 109.5
H42E C42B H42F 109.5
C41B C43B H43D 109.5
C41B C43B H43E 109.5
H43D C43B H43E 109.5
C41B C43B H43F 109.5
H43D C43B H43F 109.5
H43E C43B H43F 109.5
C41B C44B H44D 109.5
C41B C44B H44E 109.5
H44D C44B H44E 109.5
C41B C44B H44F 109.5
H44D C44B H44F 109.5
H44E C44B H44F 109.5
C6B O61B C62B 117.8(3)
O61B C62B H62D 109.5
O61B C62B H62E 109.5
H62D C62B H62E 109.5
O61B C62B H62F 109.5
H62D C62B H62F 109.5
H62E C62B H62F 109.5

loop_
_geom_bond_atom_site_label_1
_geom_bond_atom_site_label_2
_geom_bond_distance
Cu1 O1A 1.869(3)
Cu1 O1B 1.873(3)
Cu1 N2B 1.944(3)
Cu1 N2A 1.950(3)
O1A C1A 1.314(4)
C1A C2A 1.402(5)
C1A C6A 1.426(5)
O2A N2A 1.392(4)
O2A H2A 0.837(10)
N2A C21A 1.275(5)
C2A C3A 1.416(5)
C2A C21A 1.451(5)
C3A C4A 1.373(5)
C3A H3A 0.9500
C4A C5A 1.414(5)
C4A C41A 1.540(5)
C5A C6A 1.372(5)
C5A H5A 0.9500
C6A O61A 1.378(5)
C21A H21A 0.9500
C41A C43A 1.524(6)
C41A C44A 1.534(6)
C41A C42A 1.535(7)
C42A H42A 0.9800
C42A H42B 0.9800
C42A H42C 0.9800
C43A H43A 0.9800
C43A H43B 0.9800
C43A H43C 0.9800
C44A H44A 0.9800
C44A H44B 0.9800
C44A H44C 0.9800
O61A C62A 1.382(5)
C62A H62A 0.9800
C62A H62B 0.9800
C62A H62C 0.9800
O1B C1B 1.315(4)
C1B C2B 1.405(5)
C1B C6B 1.421(5)
O2B N2B 1.394(4)
O2B H2B 0.837(10)
N2B C21B 1.279(5)
C2B C3B 1.411(5)
C2B C21B 1.449(5)
C3B C4B 1.375(5)
C3B H3B 0.9500
C4B C5B 1.414(5)
C4B C41B 1.540(5)
C5B C6B 1.376(5)
C5B H5B 0.9500
C6B O61B 1.368(4)
C21B H21B 0.9500
C41B C44B 1.518(6)
C41B C42B 1.526(6)
C41B C43B 1.533(6)
C42B H42D 0.9800
C42B H42E 0.9800
C42B H42F 0.9800
C43B H43D 0.9800
C43B H43E 0.9800
C43B H43F 0.9800
C44B H44D 0.9800
C44B H44E 0.9800
C44B H44F 0.9800
O61B C62B 1.409(5)
C62B H62D 0.9800
C62B H62E 0.9800
C62B H62F 0.9800
